data_7110030
loop_
_publ_author_name
'Keunil Hong'
'Hyungphil Chun'

_publ_section_title
;
 Unprecedented and highly symmetric (6,8)-connected topology in a porous
 metal-organic framework through a Zn-Ti heterometallic approach
;
_journal_name_full Chem.Commun.
_journal_page_first 10953
_journal_paper_doi 10.1039/c3cc46761a
_journal_volume 49
_journal_year 2013
_chemical_formula_moiety '[Zn6Ti2(ondc)6(dabco)(CO3)(OH2)3]'
_chemical_formula_sum 'C79 H48 N2 O36 Ti2 Zn6'
_chemical_formula_weight 2089.21
_chemical_name_systematic
; 
 ? 
;
_space_group_IT_number 176
_symmetry_cell_setting hexagonal
_symmetry_space_group_name_Hall '-P 6c'
_symmetry_space_group_name_H-M 'P 63/m'
_atom_sites_solution_hydrogens geom
_atom_sites_solution_primary direct
_atom_sites_solution_secondary difmap
_audit_creation_method SHELXL-97
_cell_angle_alpha 90.00
_cell_angle_beta 90.00
_cell_angle_gamma 120.00
_cell_formula_units_Z 2
_cell_length_a 20.171(3)
_cell_length_b 20.171(3)
_cell_length_c 26.197(5)
_cell_measurement_temperature 100(2)
_cell_volume 9231(3)
_computing_cell_refinement HKL3000
_computing_data_collection 'PAL ADSC Quantum-210 ADX Program'
_computing_data_reduction HKL3000
_computing_molecular_graphics 'Diamond 3'
_computing_structure_refinement 'Bruker SHELXTL-XL'
_computing_structure_solution 'Bruker SHELXTL-XS'
_diffrn_ambient_temperature 100(2)
_diffrn_measured_fraction_theta_full 0.998
_diffrn_measured_fraction_theta_max 0.998
_diffrn_measurement_device_type 'ADSC Q210 CCD area detector'
_diffrn_measurement_method 'omega scan'
_diffrn_radiation_monochromator 'Si(111) double crystal monochromator'
_diffrn_radiation_source 'PLSII 2D bending magnet'
_diffrn_radiation_type Synchrotron
_diffrn_radiation_wavelength 0.69999
_diffrn_reflns_av_R_equivalents 0.0531
_diffrn_reflns_av_sigmaI/netI 0.0266
_diffrn_reflns_limit_h_max 29
_diffrn_reflns_limit_h_min -29
_diffrn_reflns_limit_k_max 29
_diffrn_reflns_limit_k_min -29
_diffrn_reflns_limit_l_max 38
_diffrn_reflns_limit_l_min -38
_diffrn_reflns_number 106147
_diffrn_reflns_theta_full 31.00
_diffrn_reflns_theta_max 31.00
_diffrn_reflns_theta_min 1.91
_exptl_absorpt_coefficient_mu 0.820
_exptl_absorpt_correction_T_max 0.8531
_exptl_absorpt_correction_T_min 0.7245
_exptl_absorpt_correction_type semi-empirical
_exptl_absorpt_process_details 'HKL3000 Scalepack'
_exptl_crystal_colour Orange
_exptl_crystal_density_diffrn 0.752
_exptl_crystal_density_method 'not measured'
_exptl_crystal_description 'Hexagonal prism'
_exptl_crystal_F_000 2096
_exptl_crystal_size_max 0.42
_exptl_crystal_size_mid 0.20
_exptl_crystal_size_min 0.20
_platon_squeeze_details ' ?'
_refine_diff_density_max 2.022
_refine_diff_density_min -0.678
_refine_diff_density_rms 0.160
_refine_ls_extinction_coef 0.050(3)
_refine_ls_extinction_expression Fc^*^=kFc[1+0.001xFc^2^\l^3^/sin(2\q)]^-1/4^
_refine_ls_extinction_method SHELXL
_refine_ls_goodness_of_fit_ref 0.997
_refine_ls_hydrogen_treatment mixed
_refine_ls_matrix_type full
_refine_ls_number_parameters 195
_refine_ls_number_reflns 10470
_refine_ls_number_restraints 0
_refine_ls_restrained_S_all 0.997
_refine_ls_R_factor_all 0.1081
_refine_ls_R_factor_gt 0.0850
_refine_ls_shift/su_max 0.001
_refine_ls_shift/su_mean 0.000
_refine_ls_structure_factor_coef Fsqd
_refine_ls_weighting_details 'calc w=1/[\s^2^(Fo^2^)+(0.1898P)^2^+0.0000P] where P=(Fo^2^+2Fc^2^)/3'
_refine_ls_weighting_scheme calc
_refine_ls_wR_factor_gt 0.2453
_refine_ls_wR_factor_ref 0.2647
_reflns_number_gt 6300
_reflns_number_total 10470
_reflns_threshold_expression >2sigma(I)
_cod_data_source_file c3cc46761a.txt
_cod_data_source_block ZTOF-2
_cod_original_sg_symbol_H-M P6(3)/m
_cod_database_code 7110030

loop_
_symmetry_equiv_pos_as_xyz
'x, y, z'
'-y, x-y, z'
'-x+y, -x, z'
'-x, -y, z+1/2'
'y, -x+y, z+1/2'
'x-y, x, z+1/2'
'-x, -y, -z'
'y, -x+y, -z'
'x-y, x, -z'
'x, y, -z-1/2'
'-y, x-y, -z-1/2'
'-x+y, -x, -z-1/2'

loop_
_atom_site_label
_atom_site_type_symbol
_atom_site_fract_x
_atom_site_fract_y
_atom_site_fract_z
_atom_site_U_iso_or_equiv
_atom_site_adp_type
_atom_site_occupancy
_atom_site_symmetry_multiplicity
_atom_site_calc_flag
_atom_site_refinement_flags
Zn1 Zn -1.0000 -1.0000 0.624052(15) 0.05502(18) Uani 1 3 d S
Zn2 Zn -1.0000 -1.0000 0.5000 0.0504(2) Uani 1 6 d S
Zn3 Zn -0.62189(3) -0.43463(3) 0.7500 0.0694(2) Uani 1 2 d S
Ti1 Ti -0.6667 -0.3333 0.59294(3) 0.0643(2) Uani 1 3 d S
N1 N -1.0000 -1.0000 0.70179(13) 0.0561(8) Uani 1 3 d S
O1 O -0.94162(12) -0.89015(11) 0.61408(6) 0.0630(5) Uani 1 1 d .
O2 O -1.00635(10) -0.91622(10) 0.54160(6) 0.0572(4) Uani 1 1 d .
O3 O -0.67721(13) -0.50017(12) 0.69112(7) 0.0723(5) Uani 1 1 d .
O4 O -0.64911(11) -0.40054(12) 0.64177(8) 0.0677(5) Uani 1 1 d .
O5 O -0.72753(13) -0.42361(12) 0.55713(7) 0.0688(5) Uani 1 1 d .
O6 O -0.60214(18) -0.33119(18) 0.7500 0.0727(7) Uani 1 2 d S
O7 O -0.5232(2) -0.4360(3) 0.7500 0.1177(14) Uani 1 2 d S
C1 C -0.91861(18) -0.78627(17) 0.56153(8) 0.0627(6) Uani 1 1 d .
C2 C -0.86760(18) -0.73522(17) 0.59568(10) 0.0659(7) Uani 1 1 d .
H2 H -0.8575 -0.7536 0.6264 0.079 Uiso 1 1 calc R
C3 C -0.82964(17) -0.65601(16) 0.58637(9) 0.0617(6) Uani 1 1 d .
C4 C -0.77812(19) -0.60235(17) 0.62097(10) 0.0696(7) Uani 1 1 d .
H4 H -0.7672 -0.6200 0.6517 0.083 Uiso 1 1 calc R
C5 C -0.74274(19) -0.52524(18) 0.61215(11) 0.0688(7) Uani 1 1 d .
C6 C -0.75809(17) -0.49778(18) 0.56535(11) 0.0663(6) Uani 1 1 d .
C7 C -0.80854(17) -0.54918(17) 0.53080(11) 0.0682(7) Uani 1 1 d .
H7 H -0.8195 -0.5309 0.5004 0.082 Uiso 1 1 calc R
C8 C -0.84440(17) -0.62855(16) 0.53956(10) 0.0639(6) Uani 1 1 d .
C9 C -0.8979(2) -0.6840(2) 0.50457(10) 0.0727(8) Uani 1 1 d .
H9 H -0.9083 -0.6671 0.4733 0.087 Uiso 1 1 calc R
C10 C -0.93385(19) -0.75983(17) 0.51484(11) 0.0701(7) Uani 1 1 d .
H10 H -0.9692 -0.7955 0.4910 0.084 Uiso 1 1 calc R
C11 C -0.95840(16) -0.86942(16) 0.57250(9) 0.0598(6) Uani 1 1 d .
C12 C -0.68777(18) -0.47189(18) 0.65036(11) 0.0697(7) Uani 1 1 d .
C13 C -0.6667 -0.3333 0.7500 0.0661(15) Uani 1 6 d S
C14 C -1.03657(18) -1.07951(17) 0.72036(9) 0.0676(7) Uani 1 1 d .
H14A H -1.0082 -1.1044 0.7076 0.081 Uiso 1 1 calc R
H14B H -1.0898 -1.1087 0.7075 0.081 Uiso 1 1 calc R

loop_
_atom_site_aniso_label
_atom_site_aniso_U_11
_atom_site_aniso_U_22
_atom_site_aniso_U_33
_atom_site_aniso_U_23
_atom_site_aniso_U_13
_atom_site_aniso_U_12
Zn1 0.0689(2) 0.0689(2) 0.0273(2) 0.000 0.000 0.03444(12)
Zn2 0.0627(3) 0.0627(3) 0.0257(3) 0.000 0.000 0.03134(13)
Zn3 0.0745(3) 0.0770(3) 0.0470(3) 0.000 0.000 0.0305(2)
Ti1 0.0642(3) 0.0642(3) 0.0644(5) 0.000 0.000 0.03212(16)
N1 0.0691(13) 0.0691(13) 0.0301(13) 0.000 0.000 0.0346(7)
O1 0.0813(12) 0.0640(10) 0.0340(7) -0.0003(7) -0.0008(7) 0.0291(9)
O2 0.0698(10) 0.0671(10) 0.0365(7) -0.0066(7) -0.0013(7) 0.0354(8)
O3 0.0870(14) 0.0732(12) 0.0554(10) -0.0095(8) -0.0185(9) 0.0392(10)
O4 0.0727(11) 0.0686(11) 0.0621(10) -0.0056(9) -0.0097(9) 0.0357(9)
O5 0.0730(11) 0.0682(11) 0.0616(10) 0.0023(8) -0.0078(8) 0.0326(10)
O6 0.0805(18) 0.0765(17) 0.0617(15) 0.000 0.000 0.0397(15)
O7 0.083(2) 0.155(4) 0.113(3) 0.000 0.000 0.058(3)
C1 0.0817(17) 0.0677(15) 0.0382(10) -0.0025(9) -0.0018(10) 0.0369(13)
C2 0.0829(17) 0.0701(15) 0.0444(11) 0.0022(11) -0.0070(11) 0.0380(14)
C3 0.0747(16) 0.0630(14) 0.0456(11) -0.0024(10) -0.0059(10) 0.0330(12)
C4 0.0804(18) 0.0684(16) 0.0536(14) -0.0020(11) -0.0155(12) 0.0325(14)
C5 0.0795(18) 0.0720(16) 0.0575(14) -0.0050(12) -0.0095(13) 0.0397(14)
C6 0.0654(15) 0.0685(16) 0.0622(15) -0.0020(12) -0.0055(11) 0.0313(13)
C7 0.0758(17) 0.0765(17) 0.0563(14) 0.0017(12) -0.0057(12) 0.0411(14)
C8 0.0733(15) 0.0684(15) 0.0465(12) 0.0051(10) -0.0068(11) 0.0328(13)
C9 0.089(2) 0.0717(17) 0.0498(13) 0.0043(11) -0.0151(12) 0.0344(16)
C10 0.0858(19) 0.0676(15) 0.0461(11) -0.0023(11) -0.0135(13) 0.0304(14)
C11 0.0760(16) 0.0731(15) 0.0363(9) -0.0060(10) -0.0039(10) 0.0417(13)
C12 0.0745(17) 0.0737(17) 0.0640(16) -0.0065(13) -0.0081(13) 0.0394(14)
C13 0.069(2) 0.069(2) 0.059(3) 0.000 0.000 0.0347(12)
C14 0.0862(18) 0.0744(16) 0.0321(9) 0.0039(10) 0.0030(10) 0.0325(14)

loop_
_atom_type_symbol
_atom_type_description
_atom_type_scat_dispersion_real
_atom_type_scat_dispersion_imag
_atom_type_scat_source
C C 0.0030 0.0016 'International Tables Vol C Tables 4.2.6.8 and 6.1.1.4'
H H 0.0000 0.0000 'International Tables Vol C Tables 4.2.6.8 and 6.1.1.4'
N N 0.0059 0.0032 'International Tables Vol C Tables 4.2.6.8 and 6.1.1.4'
O O 0.0105 0.0059 'International Tables Vol C Tables 4.2.6.8 and 6.1.1.4'
Zn Zn 0.2937 1.3976 'International Tables Vol C Tables 4.2.6.8 and 6.1.1.4'
Ti Ti 0.2746 0.4347 'International Tables Vol C Tables 4.2.6.8 and 6.1.1.4'

loop_
_geom_angle_atom_site_label_1
_geom_angle_atom_site_label_2
_geom_angle_atom_site_label_3
_geom_angle
_geom_angle_site_symmetry_1
_geom_angle_site_symmetry_3
O1 Zn1 O1 118.21(2) 3_435 .
O1 Zn1 O1 118.21(2) 3_435 2_345
O1 Zn1 O1 118.21(2) . 2_345
O1 Zn1 N1 97.75(5) 3_435 .
O1 Zn1 N1 97.75(5) . .
O1 Zn1 N1 97.75(5) 2_345 .
O2 Zn2 O2 180.00(9) 9_456 3_435
O2 Zn2 O2 94.78(6) 9_456 7_336
O2 Zn2 O2 85.22(6) 3_435 7_336
O2 Zn2 O2 85.22(6) 9_456 2_345
O2 Zn2 O2 94.78(6) 3_435 2_345
O2 Zn2 O2 85.22(6) 7_336 2_345
O2 Zn2 O2 94.78(6) 9_456 8_546
O2 Zn2 O2 85.22(6) 3_435 8_546
O2 Zn2 O2 94.78(6) 7_336 8_546
O2 Zn2 O2 180.00(7) 2_345 8_546
O2 Zn2 O2 85.22(6) 9_456 .
O2 Zn2 O2 94.78(6) 3_435 .
O2 Zn2 O2 180.00(9) 7_336 .
O2 Zn2 O2 94.78(6) 2_345 .
O2 Zn2 O2 85.22(6) 8_546 .
O6 Zn3 O3 117.95(8) . .
O6 Zn3 O3 117.95(8) . 10_557
O3 Zn3 O3 102.78(13) . 10_557
O6 Zn3 O7 110.34(18) . .
O3 Zn3 O7 102.90(12) . .
O3 Zn3 O7 102.90(12) 10_557 .
O5 Ti1 O5 96.85(9) . 3_445
O5 Ti1 O5 96.85(9) . 2_455
O5 Ti1 O5 96.85(9) 3_445 2_455
O5 Ti1 O4 93.51(9) . 3_445
O5 Ti1 O4 85.06(8) 3_445 3_445
O5 Ti1 O4 169.15(9) 2_455 3_445
O5 Ti1 O4 169.15(9) . 2_455
O5 Ti1 O4 93.51(9) 3_445 2_455
O5 Ti1 O4 85.06(8) 2_455 2_455
O4 Ti1 O4 84.17(9) 3_445 2_455
O5 Ti1 O4 85.06(8) . .
O5 Ti1 O4 169.15(9) 3_445 .
O5 Ti1 O4 93.51(9) 2_455 .
O4 Ti1 O4 84.16(9) 3_445 .
O4 Ti1 O4 84.17(9) 2_455 .
C14 N1 C14 109.65(15) . 2_345
C14 N1 C14 109.66(15) . 3_435
C14 N1 C14 109.65(15) 2_345 3_435
C14 N1 Zn1 109.28(15) . .
C14 N1 Zn1 109.29(15) 2_345 .
C14 N1 Zn1 109.29(15) 3_435 .
C11 O1 Zn1 112.45(17) . .
C11 O2 Zn2 128.06(17) . .
C12 O3 Zn3 121.24(19) . .
C12 O4 Ti1 131.27(19) . .
C6 O5 Ti1 137.06(18) . .
C13 O6 Zn3 107.97(19) . .
C2 C1 C10 120.1(3) . .
C2 C1 C11 120.3(2) . .
C10 C1 C11 119.6(2) . .
C1 C2 C3 121.4(2) . .
C4 C3 C2 122.7(2) . .
C4 C3 C8 118.2(3) . .
C2 C3 C8 119.1(2) . .
C5 C4 C3 122.3(3) . .
C4 C5 C6 119.4(3) . .
C4 C5 C12 119.1(3) . .
C6 C5 C12 121.5(3) . .
O5 C6 C7 120.0(3) . .
O5 C6 C5 120.4(3) . .
C7 C6 C5 119.5(3) . .
C6 C7 C8 121.2(3) . .
C7 C8 C9 122.8(2) . .
C7 C8 C3 119.3(2) . .
C9 C8 C3 117.8(2) . .
C10 C9 C8 121.7(2) . .
C9 C10 C1 119.9(3) . .
O2 C11 O1 122.5(2) . .
O2 C11 C1 120.3(2) . .
O1 C11 C1 117.1(2) . .
O4 C12 O3 120.7(3) . .
O4 C12 C5 121.1(3) . .
O3 C12 C5 118.1(3) . .
O6 C13 O6 120.000(1) 2_455 3_445
O6 C13 O6 120.001(1) 2_455 .
O6 C13 O6 119.999(1) 3_445 .
N1 C14 C14 109.28(15) . 10_557

loop_
_geom_bond_atom_site_label_1
_geom_bond_atom_site_label_2
_geom_bond_distance
_geom_bond_site_symmetry_2
Zn1 O1 1.9379(19) 3_435
Zn1 O1 1.9380(19) .
Zn1 O1 1.9380(19) 2_345
Zn1 N1 2.037(3) .
Zn2 O2 2.0680(17) 9_456
Zn2 O2 2.0680(17) 3_435
Zn2 O2 2.0680(17) 7_336
Zn2 O2 2.0680(17) 2_345
Zn2 O2 2.0680(17) 8_546
Zn2 O2 2.0680(17) .
Zn3 O6 1.919(3) .
Zn3 O3 1.9741(19) .
Zn3 O3 1.9742(19) 10_557
Zn3 O7 2.005(4) .
Ti1 O5 1.862(2) .
Ti1 O5 1.862(2) 3_445
Ti1 O5 1.862(2) 2_455
Ti1 O4 2.020(2) 3_445
Ti1 O4 2.020(2) 2_455
Ti1 O4 2.020(2) .
N1 C14 1.473(3) .
N1 C14 1.473(3) 2_345
N1 C14 1.473(3) 3_435
O1 C11 1.272(3) .
O2 C11 1.252(3) .
O3 C12 1.277(3) .
O4 C12 1.268(4) .
O5 C6 1.320(4) .
O6 C13 1.281(3) .
C1 C2 1.364(4) .
C1 C10 1.428(4) .
C1 C11 1.481(4) .
C2 C3 1.405(4) .
C3 C4 1.396(4) .
C3 C8 1.437(4) .
C4 C5 1.368(4) .
C5 C6 1.441(4) .
C5 C12 1.482(4) .
C6 C7 1.369(4) .
C7 C8 1.407(4) .
C8 C9 1.431(4) .
C9 C10 1.353(4) .
C13 O6 1.281(3) 2_455
C13 O6 1.281(3) 3_445
C14 C14 1.553(5) 10_557

loop_
_platon_squeeze_void_nr
_platon_squeeze_void_average_x
_platon_squeeze_void_average_y
_platon_squeeze_void_average_z
_platon_squeeze_void_volume
_platon_squeeze_void_count_electrons
1 -0.024 0.426 -0.004 6135.0 845.2
